data_1550660
loop_
_publ_author_name
'Grobelny, Anna L.'
'Rath, Nigam P.'
'Groeneman, Ryan H.'

_publ_section_title
;
 Regioselective photoreactions within a series of mixed co-crystals
 containing isosteric dihalogenated resorcinols with 4-stilbazole.
;
_journal_issue 5
_journal_name_full
'Photochemical &amp; photobiological sciences : Official journal of the European Photochemistry Association and the European Society for Photobiology'
_journal_page_first 989
_journal_page_last 992
_journal_paper_doi 10.1039/c9pp00004f
_journal_volume 18
_journal_year 2019
_chemical_formula_moiety '2(C13 H11 N), C6 H4 Br1.25 Cl0.75 O2'
_chemical_formula_sum 'C32 H26 Br1.25 Cl0.75 N2 O2'
_chemical_formula_weight 597.02
_space_group_crystal_system triclinic
_space_group_IT_number 2
_space_group_name_Hall '-P 1'
_space_group_name_H-M_alt 'P -1'
_symmetry_space_group_name_Hall '-P 1'
_symmetry_space_group_name_H-M 'P -1'
_atom_sites_solution_hydrogens geom
_atom_sites_solution_primary dual
_atom_sites_solution_secondary difmap
_audit_creation_method SHELXL-2016/6
_audit_update_record
;
2018-09-14 deposited with the CCDC.    2019-02-27 downloaded from the CCDC.
;
_cell_angle_alpha 91.680(8)
_cell_angle_beta 97.459(8)
_cell_angle_gamma 91.733(8)
_cell_formula_units_Z 2
_cell_length_a 10.9120(17)
_cell_length_b 10.9997(17)
_cell_length_c 11.6021(18)
_cell_measurement_reflns_used 1689
_cell_measurement_temperature 296(2)
_cell_measurement_theta_max 19.16
_cell_measurement_theta_min 2.60
_cell_volume 1379.4(4)
_computing_cell_refinement 'SAINT V8.34A (Bruker AXS Inc., 2013)'
_computing_data_collection 'Bruker APEX2'
_computing_data_reduction 'SAINT V8.34A (Bruker AXS Inc., 2013)'
_computing_molecular_graphics 'Bruker SHELXTL'
_computing_publication_material 'Bruker SHELXTL'
_computing_structure_refinement 'SHELXL-2016/6 (Sheldrick, 2016)'
_computing_structure_solution 'SHELXT-2014 (Sheldrick, 2008)'
_diffrn_ambient_temperature 296(2)
_diffrn_detector_area_resol_mean 8
_diffrn_measured_fraction_theta_full 0.968
_diffrn_measured_fraction_theta_max 0.958
_diffrn_measurement_device_type 'Bruker SMART APEX CCD area detector'
_diffrn_measurement_method '\w and \f scans'
_diffrn_radiation_type MoK\a
_diffrn_radiation_wavelength 0.71073
_diffrn_reflns_av_R_equivalents 0.0626
_diffrn_reflns_av_unetI/netI 0.1263
_diffrn_reflns_Laue_measured_fraction_full 0.968
_diffrn_reflns_Laue_measured_fraction_max 0.958
_diffrn_reflns_limit_h_max 12
_diffrn_reflns_limit_h_min -13
_diffrn_reflns_limit_k_max 13
_diffrn_reflns_limit_k_min -12
_diffrn_reflns_limit_l_max 13
_diffrn_reflns_limit_l_min -13
_diffrn_reflns_number 11536
_diffrn_reflns_point_group_measured_fraction_full 0.968
_diffrn_reflns_point_group_measured_fraction_max 0.958
_diffrn_reflns_theta_full 25.242
_diffrn_reflns_theta_max 25.464
_diffrn_reflns_theta_min 1.771
_diffrn_source 'sealed tube'
_exptl_absorpt_coefficient_mu 1.957
_exptl_absorpt_correction_T_max 0.4901
_exptl_absorpt_correction_T_min 0.3447
_exptl_absorpt_correction_type multi-scan
_exptl_absorpt_process_details 'SADABS V2016/2 (Bruker AXS Inc.)'
_exptl_crystal_colour colourless
_exptl_crystal_density_diffrn 1.437
_exptl_crystal_density_method 'not measured'
_exptl_crystal_description rod
_exptl_crystal_F_000 609
_exptl_crystal_size_max 0.594
_exptl_crystal_size_mid 0.172
_exptl_crystal_size_min 0.091
_refine_diff_density_max 0.196
_refine_diff_density_min -0.246
_refine_diff_density_rms 0.050
_refine_ls_extinction_method none
_refine_ls_goodness_of_fit_ref 0.922
_refine_ls_hydrogen_treatment constr
_refine_ls_matrix_type full
_refine_ls_number_parameters 364
_refine_ls_number_reflns 4891
_refine_ls_number_restraints 2
_refine_ls_restrained_S_all 0.922
_refine_ls_R_factor_all 0.1539
_refine_ls_R_factor_gt 0.0458
_refine_ls_shift/su_max 0.001
_refine_ls_shift/su_mean 0.000
_refine_ls_structure_factor_coef Fsqd
_refine_ls_weighting_details 'w=1/[\s^2^(Fo^2^)+(0.0278P)^2^] where P=(Fo^2^+2Fc^2^)/3'
_refine_ls_weighting_scheme calc
_refine_ls_wR_factor_gt 0.0696
_refine_ls_wR_factor_ref 0.0921
_reflns_Friedel_coverage 0.000
_reflns_number_gt 2146
_reflns_number_total 4891
_reflns_threshold_expression 'I > 2\s(I)'
_cod_data_source_file c9pp00004f2.cif
_cod_data_source_block r10018
_cod_depositor_comments 'Adding full bibliography for 1550660--1550663.cif.'
_cod_database_code 1550660
_shelx_shelxl_version_number 2016/6
_shelx_space_group_comment
; 
The symmetry employed for this shelxl refinement is uniquely defined 
by the following loop, which should always be used as a source of 
symmetry information in preference to the above space-group names. 
They are only intended as comments. 
;
_shelx_estimated_absorpt_t_min 0.389
_shelx_estimated_absorpt_t_max 0.842

loop_
_space_group_symop_operation_xyz
'x, y, z'
'-x, -y, -z'

loop_
_atom_site_label
_atom_site_type_symbol
_atom_site_fract_x
_atom_site_fract_y
_atom_site_fract_z
_atom_site_U_iso_or_equiv
_atom_site_adp_type
_atom_site_occupancy
_atom_site_site_symmetry_order
_atom_site_calc_flag
_atom_site_refinement_flags_posn
_atom_site_refinement_flags_adp
_atom_site_refinement_flags_occupancy
_atom_site_disorder_assembly
_atom_site_disorder_group
O1 O 0.2034(3) 1.0011(3) 0.1463(3) 0.0741(9) Uani 1 1 d . . . . .
H1A H 0.177544 0.978597 0.079329 0.111 Uiso 1 1 calc R U . . .
O2 O 0.5508(3) 0.7707(3) 0.0686(3) 0.0798(10) Uani 1 1 d . . . . .
H2A H 0.509502 0.762062 0.004428 0.120 Uiso 1 1 calc R U . . .
C27 C 0.3103(4) 0.9475(4) 0.1806(4) 0.0546(12) Uani 1 1 d . . . . .
C28 C 0.3576(4) 0.9546(3) 0.2975(3) 0.0508(11) Uani 1 1 d D . . . .
C29 C 0.4667(4) 0.9003(3) 0.3360(4) 0.0529(12) Uani 1 1 d . . . . .
H29 H 0.497907 0.905547 0.414516 0.063 Uiso 1 1 calc R U . . .
C30 C 0.5295(4) 0.8386(3) 0.2591(4) 0.0539(12) Uani 1 1 d D . . . .
C31 C 0.4851(4) 0.8306(4) 0.1419(4) 0.0566(12) Uani 1 1 d . . . . .
C32 C 0.3762(4) 0.8864(4) 0.1032(4) 0.0609(13) Uani 1 1 d . . . . .
H32 H 0.346621 0.883026 0.024276 0.073 Uiso 1 1 calc R U . . .
Br1 Br 0.2700(6) 1.0432(6) 0.3999(5) 0.0633(9) Uani 0.618(3) 1 d D . P A 1
Br2 Br 0.6748(2) 0.76010(18) 0.31330(19) 0.0616(5) Uani 0.618(3) 1 d D . P A 1
Cl1 Cl 0.293(2) 1.031(2) 0.4054(19) 0.062(4) Uani 0.382(3) 1 d D . P A 2
Cl2 Cl 0.6617(12) 0.7624(11) 0.3066(11) 0.144(6) Uani 0.382(3) 1 d D . P A 2
N1 N 0.1193(4) 0.9447(4) -0.0769(4) 0.0729(12) Uani 1 1 d . . . . .
C1 C 0.1563(5) 1.0072(5) -0.1609(5) 0.0859(16) Uani 1 1 d . . . . .
H1 H 0.201354 1.079647 -0.141328 0.103 Uiso 1 1 calc R U . . .
C2 C 0.1324(5) 0.9721(5) -0.2757(4) 0.0868(16) Uani 1 1 d . . . . .
H2 H 0.161113 1.020884 -0.331382 0.104 Uiso 1 1 calc R U . . .
C3 C 0.0675(4) 0.8672(5) -0.3098(4) 0.0629(13) Uani 1 1 d . . . . .
C4 C 0.0238(4) 0.8035(4) -0.2242(5) 0.0790(15) Uani 1 1 d . . . . .
H4 H -0.024657 0.732725 -0.241920 0.095 Uiso 1 1 calc R U . . .
C5 C 0.0527(5) 0.8458(5) -0.1103(5) 0.0877(17) Uani 1 1 d . . . . .
H5 H 0.022471 0.800592 -0.052964 0.105 Uiso 1 1 calc R U . . .
C6 C 0.0489(4) 0.8294(5) -0.4341(4) 0.0792(15) Uani 1 1 d . . . . .
H6 H 0.079306 0.883300 -0.484685 0.095 Uiso 1 1 calc R U . . .
C7 C -0.0040(4) 0.7314(4) -0.4805(4) 0.0739(15) Uani 1 1 d . . . . .
H7 H -0.040919 0.681266 -0.430853 0.089 Uiso 1 1 calc R U . . .
C8 C -0.0138(4) 0.6881(5) -0.6019(4) 0.0648(13) Uani 1 1 d . . . . .
C9 C 0.0370(4) 0.7527(5) -0.6855(5) 0.0823(16) Uani 1 1 d . . . . .
H9 H 0.077549 0.827326 -0.665156 0.099 Uiso 1 1 calc R U . . .
C10 C 0.0283(5) 0.7085(6) -0.7975(5) 0.108(2) Uani 1 1 d . . . . .
H10 H 0.063717 0.752647 -0.852619 0.129 Uiso 1 1 calc R U . . .
C11 C -0.0324(5) 0.5991(6) -0.8292(5) 0.103(2) Uani 1 1 d . . . . .
H11 H -0.038332 0.569250 -0.905621 0.124 Uiso 1 1 calc R U . . .
C12 C -0.0834(5) 0.5354(5) -0.7493(6) 0.0952(18) Uani 1 1 d . . . . .
H12 H -0.125227 0.461582 -0.770781 0.114 Uiso 1 1 calc R U . . .
C13 C -0.0739(4) 0.5792(5) -0.6348(5) 0.0785(15) Uani 1 1 d . . . . .
H13 H -0.108720 0.534078 -0.580027 0.094 Uiso 1 1 calc R U . . .
N2 N 0.4321(3) 0.7317(4) -0.1460(3) 0.0658(11) Uani 1 1 d . . . . .
C14 C 0.4170(4) 0.8139(5) -0.2270(5) 0.0757(15) Uani 1 1 d . . . . .
H14 H 0.428201 0.895575 -0.203842 0.091 Uiso 1 1 calc R U . . .
C15 C 0.3856(4) 0.7857(4) -0.3435(4) 0.0709(14) Uani 1 1 d . . . . .
H15 H 0.374302 0.847689 -0.396189 0.085 Uiso 1 1 calc R U . . .
C16 C 0.3707(4) 0.6659(4) -0.3826(4) 0.0592(13) Uani 1 1 d . . . . .
C17 C 0.3861(4) 0.5811(4) -0.2978(4) 0.0676(14) Uani 1 1 d . . . . .
H17 H 0.376163 0.498750 -0.318448 0.081 Uiso 1 1 calc R U . . .
C18 C 0.4156(4) 0.6165(5) -0.1838(4) 0.0695(14) Uani 1 1 d . . . . .
H18 H 0.424910 0.556206 -0.129114 0.083 Uiso 1 1 calc R U . . .
C19 C 0.3407(4) 0.6364(4) -0.5076(4) 0.0693(14) Uani 1 1 d . . . . .
H19 H 0.325899 0.701479 -0.556335 0.083 Uiso 1 1 calc R U . . .
C20 C 0.3329(4) 0.5285(4) -0.5564(4) 0.0643(13) Uani 1 1 d . . . . .
H20 H 0.344609 0.464655 -0.505835 0.077 Uiso 1 1 calc R U . . .
C21 C 0.3083(4) 0.4932(4) -0.6798(4) 0.0606(13) Uani 1 1 d . . . . .
C22 C 0.3075(4) 0.5757(4) -0.7679(4) 0.0742(14) Uani 1 1 d . . . . .
H22 H 0.319442 0.658319 -0.748761 0.089 Uiso 1 1 calc R U . . .
C23 C 0.2892(4) 0.5377(5) -0.8834(4) 0.0842(16) Uani 1 1 d . . . . .
H23 H 0.288983 0.594267 -0.941371 0.101 Uiso 1 1 calc R U . . .
C24 C 0.2714(4) 0.4162(6) -0.9124(5) 0.0882(18) Uani 1 1 d . . . . .
H24 H 0.260184 0.390233 -0.990156 0.106 Uiso 1 1 calc R U . . .
C25 C 0.2700(4) 0.3333(5) -0.8274(6) 0.0886(18) Uani 1 1 d . . . . .
H25 H 0.256058 0.251082 -0.847500 0.106 Uiso 1 1 calc R U . . .
C26 C 0.2893(4) 0.3707(4) -0.7114(5) 0.0745(15) Uani 1 1 d . . . . .
H26 H 0.289502 0.313321 -0.654036 0.089 Uiso 1 1 calc R U . . .

loop_
_atom_site_aniso_label
_atom_site_aniso_U_11
_atom_site_aniso_U_22
_atom_site_aniso_U_33
_atom_site_aniso_U_23
_atom_site_aniso_U_13
_atom_site_aniso_U_12
O1 0.073(2) 0.088(2) 0.058(2) -0.0161(18) -0.0071(17) 0.026(2)
O2 0.077(2) 0.099(2) 0.061(2) -0.021(2) 0.0013(17) 0.027(2)
C27 0.061(4) 0.056(3) 0.044(3) -0.003(2) -0.002(2) 0.007(3)
C28 0.059(3) 0.055(3) 0.038(3) -0.006(2) 0.004(2) -0.004(2)
C29 0.071(3) 0.043(3) 0.042(3) -0.004(2) -0.001(2) -0.011(2)
C30 0.051(3) 0.045(3) 0.062(4) 0.004(2) -0.009(2) 0.002(2)
C31 0.059(3) 0.058(3) 0.051(3) -0.017(2) 0.001(3) 0.003(3)
C32 0.060(3) 0.075(3) 0.044(3) -0.010(2) -0.005(2) 0.013(3)
Br1 0.073(3) 0.0679(14) 0.0472(11) -0.0119(10) 0.0049(15) 0.0070(16)
Br2 0.0601(11) 0.0508(11) 0.0702(11) 0.0022(8) -0.0065(8) 0.0054(8)
Cl1 0.052(6) 0.080(7) 0.050(4) -0.006(3) -0.007(3) 0.021(4)
Cl2 0.132(10) 0.132(10) 0.154(10) 0.019(6) -0.040(6) 0.021(7)
N1 0.067(3) 0.099(4) 0.051(3) -0.006(3) 0.000(2) 0.011(3)
C1 0.102(5) 0.078(4) 0.072(5) -0.015(3) -0.004(3) 0.002(3)
C2 0.121(5) 0.077(4) 0.059(4) -0.005(3) 0.005(3) -0.017(3)
C3 0.062(3) 0.078(4) 0.048(4) -0.003(3) 0.003(3) 0.011(3)
C4 0.083(4) 0.082(4) 0.068(4) -0.012(3) 0.003(3) -0.017(3)
C5 0.095(5) 0.111(5) 0.058(4) 0.008(3) 0.014(3) -0.007(4)
C6 0.083(4) 0.090(4) 0.061(4) -0.005(3) -0.001(3) -0.005(3)
C7 0.066(4) 0.082(4) 0.072(4) -0.002(3) 0.000(3) 0.010(3)
C8 0.059(3) 0.079(4) 0.054(4) -0.006(3) -0.001(3) 0.013(3)
C9 0.086(4) 0.090(4) 0.066(4) -0.011(3) -0.002(3) -0.005(3)
C10 0.118(5) 0.148(6) 0.057(4) 0.005(4) 0.014(3) 0.005(5)
C11 0.088(5) 0.146(6) 0.071(5) -0.036(4) -0.002(3) 0.023(4)
C12 0.080(5) 0.103(5) 0.096(6) -0.029(4) -0.005(4) 0.014(3)
C13 0.068(4) 0.093(4) 0.070(4) -0.011(3) -0.001(3) -0.005(3)
N2 0.074(3) 0.065(3) 0.057(3) -0.006(2) 0.007(2) 0.001(2)
C14 0.094(4) 0.063(4) 0.071(4) -0.015(3) 0.018(3) -0.001(3)
C15 0.092(4) 0.058(3) 0.063(4) 0.001(3) 0.011(3) 0.002(3)
C16 0.059(3) 0.060(3) 0.058(4) -0.004(3) 0.007(2) -0.009(3)
C17 0.082(4) 0.054(3) 0.064(4) -0.002(3) 0.005(3) -0.014(3)
C18 0.074(4) 0.072(4) 0.062(4) 0.008(3) 0.010(3) -0.006(3)
C19 0.080(4) 0.064(3) 0.061(4) -0.003(3) 0.002(3) -0.001(3)
C20 0.064(3) 0.063(3) 0.065(4) -0.003(3) 0.008(2) -0.006(3)
C21 0.057(3) 0.060(3) 0.062(4) -0.013(3) 0.005(2) -0.009(3)
C22 0.084(4) 0.072(4) 0.064(4) -0.008(3) 0.004(3) 0.001(3)
C23 0.093(4) 0.097(4) 0.060(4) -0.005(3) 0.002(3) 0.000(3)
C24 0.077(4) 0.112(5) 0.071(5) -0.038(4) 0.000(3) 0.001(4)
C25 0.069(4) 0.087(5) 0.106(6) -0.036(4) 0.013(4) -0.016(3)
C26 0.072(4) 0.066(4) 0.084(4) -0.008(3) 0.012(3) -0.010(3)

loop_
_atom_type_symbol
_atom_type_description
_atom_type_scat_dispersion_real
_atom_type_scat_dispersion_imag
_atom_type_scat_source
C C 0.0033 0.0016 'International Tables Vol C Tables 4.2.6.8 and 6.1.1.4'
H H 0.0000 0.0000 'International Tables Vol C Tables 4.2.6.8 and 6.1.1.4'
N N 0.0061 0.0033 'International Tables Vol C Tables 4.2.6.8 and 6.1.1.4'
O O 0.0106 0.0060 'International Tables Vol C Tables 4.2.6.8 and 6.1.1.4'
Cl Cl 0.1484 0.1585 'International Tables Vol C Tables 4.2.6.8 and 6.1.1.4'
Br Br -0.2901 2.4595 'International Tables Vol C Tables 4.2.6.8 and 6.1.1.4'

loop_
_geom_angle_atom_site_label_1
_geom_angle_atom_site_label_2
_geom_angle_atom_site_label_3
_geom_angle
C27 O1 H1A 109.5
C31 O2 H2A 109.5
O1 C27 C28 118.7(4)
O1 C27 C32 122.6(4)
C28 C27 C32 118.7(4)
C29 C28 C27 120.4(4)
C29 C28 Cl1 113.9(10)
C27 C28 Cl1 125.7(10)
C29 C28 Br1 121.7(4)
C27 C28 Br1 117.9(4)
C30 C29 C28 120.3(4)
C30 C29 H29 119.9
C28 C29 H29 119.9
C29 C30 C31 120.7(4)
C29 C30 Cl2 121.1(6)
C31 C30 Cl2 118.1(5)
C29 C30 Br2 119.9(4)
C31 C30 Br2 119.3(3)
O2 C31 C32 122.1(4)
O2 C31 C30 119.0(4)
C32 C31 C30 118.9(4)
C31 C32 C27 121.0(4)
C31 C32 H32 119.5
C27 C32 H32 119.5
C1 N1 C5 115.2(4)
N1 C1 C2 123.7(5)
N1 C1 H1 118.2
C2 C1 H1 118.2
C3 C2 C1 121.0(5)
C3 C2 H2 119.5
C1 C2 H2 119.5
C2 C3 C4 116.2(5)
C2 C3 C6 119.4(5)
C4 C3 C6 124.4(5)
C3 C4 C5 118.8(5)
C3 C4 H4 120.6
C5 C4 H4 120.6
N1 C5 C4 125.1(5)
N1 C5 H5 117.5
C4 C5 H5 117.5
C7 C6 C3 127.8(5)
C7 C6 H6 116.1
C3 C6 H6 116.1
C6 C7 C8 128.3(5)
C6 C7 H7 115.9
C8 C7 H7 115.9
C13 C8 C9 118.1(5)
C13 C8 C7 119.5(5)
C9 C8 C7 122.3(5)
C10 C9 C8 120.9(5)
C10 C9 H9 119.6
C8 C9 H9 119.6
C9 C10 C11 120.3(6)
C9 C10 H10 119.9
C11 C10 H10 119.9
C12 C11 C10 119.7(6)
C12 C11 H11 120.1
C10 C11 H11 120.1
C11 C12 C13 120.3(6)
C11 C12 H12 119.9
C13 C12 H12 119.9
C8 C13 C12 120.7(5)
C8 C13 H13 119.7
C12 C13 H13 119.7
C14 N2 C18 115.7(4)
N2 C14 C15 123.8(5)
N2 C14 H14 118.1
C15 C14 H14 118.1
C14 C15 C16 120.4(5)
C14 C15 H15 119.8
C16 C15 H15 119.8
C17 C16 C15 115.4(4)
C17 C16 C19 124.6(4)
C15 C16 C19 120.0(5)
C18 C17 C16 120.7(4)
C18 C17 H17 119.7
C16 C17 H17 119.7
N2 C18 C17 124.0(4)
N2 C18 H18 118.0
C17 C18 H18 118.0
C20 C19 C16 126.3(5)
C20 C19 H19 116.9
C16 C19 H19 116.9
C19 C20 C21 129.1(5)
C19 C20 H20 115.5
C21 C20 H20 115.5
C22 C21 C26 117.9(4)
C22 C21 C20 123.2(4)
C26 C21 C20 118.8(5)
C23 C22 C21 121.2(5)
C23 C22 H22 119.4
C21 C22 H22 119.4
C24 C23 C22 119.8(5)
C24 C23 H23 120.1
C22 C23 H23 120.1
C25 C24 C23 120.1(5)
C25 C24 H24 119.9
C23 C24 H24 119.9
C24 C25 C26 120.4(5)
C24 C25 H25 119.8
C26 C25 H25 119.8
C25 C26 C21 120.6(5)
C25 C26 H26 119.7
C21 C26 H26 119.7

loop_
_geom_bond_atom_site_label_1
_geom_bond_atom_site_label_2
_geom_bond_distance
O1 C27 1.342(4)
O1 H1A 0.8200
O2 C31 1.351(4)
O2 H2A 0.8200
C27 C28 1.387(5)
C27 C32 1.392(5)
C28 C29 1.375(5)
C28 Cl1 1.722(15)
C28 Br1 1.887(6)
C29 C30 1.370(5)
C29 H29 0.9300
C30 C31 1.383(5)
C30 Cl2 1.727(13)
C30 Br2 1.874(5)
C31 C32 1.382(5)
C32 H32 0.9300
N1 C1 1.308(5)
N1 C5 1.310(6)
C1 C2 1.366(6)
C1 H1 0.9300
C2 C3 1.357(6)
C2 H2 0.9300
C3 C4 1.361(6)
C3 C6 1.475(6)
C4 C5 1.381(6)
C4 H4 0.9300
C5 H5 0.9300
C6 C7 1.278(5)
C6 H6 0.9300
C7 C8 1.462(6)
C7 H7 0.9300
C8 C13 1.368(6)
C8 C9 1.382(6)
C9 C10 1.365(6)
C9 H9 0.9300
C10 C11 1.373(7)
C10 H10 0.9300
C11 C12 1.345(7)
C11 H11 0.9300
C12 C13 1.390(6)
C12 H12 0.9300
C13 H13 0.9300
N2 C14 1.322(5)
N2 C18 1.328(5)
C14 C15 1.374(6)
C14 H14 0.9300
C15 C16 1.379(5)
C15 H15 0.9300
C16 C17 1.373(5)
C16 C19 1.469(6)
C17 C18 1.363(5)
C17 H17 0.9300
C18 H18 0.9300
C19 C20 1.296(5)
C19 H19 0.9300
C20 C21 1.461(6)
C20 H20 0.9300
C21 C22 1.386(6)
C21 C26 1.388(5)
C22 C23 1.380(6)
C22 H22 0.9300
C23 C24 1.370(6)
C23 H23 0.9300
C24 C25 1.364(6)
C24 H24 0.9300
C25 C26 1.383(6)
C25 H25 0.9300
C26 H26 0.9300

loop_
_geom_hbond_atom_site_label_D
_geom_hbond_atom_site_label_H
_geom_hbond_atom_site_label_A
_geom_hbond_distance_DH
_geom_hbond_distance_HA
_geom_hbond_distance_DA
_geom_hbond_angle_DHA
_geom_hbond_site_symmetry_A
O1 H1A N1 0.82 1.86 2.681(5) 174.0 .
O2 H2A N2 0.82 1.85 2.670(5) 173.0 .
C17 H17 Br2 0.93 2.89 3.787(5) 162.9 2_665

loop_
_geom_torsion_atom_site_label_1
_geom_torsion_atom_site_label_2
_geom_torsion_atom_site_label_3
_geom_torsion_atom_site_label_4
_geom_torsion
O1 C27 C28 C29 179.7(4)
C32 C27 C28 C29 -1.0(6)
O1 C27 C28 Cl1 -2.0(13)
C32 C27 C28 Cl1 177.3(12)
O1 C27 C28 Br1 -1.7(6)
C32 C27 C28 Br1 177.6(4)
C27 C28 C29 C30 -0.1(6)
Cl1 C28 C29 C30 -178.7(11)
Br1 C28 C29 C30 -178.7(4)
C28 C29 C30 C31 0.5(6)
C28 C29 C30 Cl2 -176.2(6)
C28 C29 C30 Br2 -177.7(3)
C29 C30 C31 O2 178.9(4)
Cl2 C30 C31 O2 -4.2(7)
Br2 C30 C31 O2 -2.8(6)
C29 C30 C31 C32 0.2(6)
Cl2 C30 C31 C32 177.1(6)
Br2 C30 C31 C32 178.5(3)
O2 C31 C32 C27 180.0(4)
C30 C31 C32 C27 -1.4(6)
O1 C27 C32 C31 -178.9(4)
C28 C27 C32 C31 1.8(6)
C5 N1 C1 C2 -2.3(7)
N1 C1 C2 C3 -0.2(8)
C1 C2 C3 C4 2.9(7)
C1 C2 C3 C6 -177.0(4)
C2 C3 C4 C5 -3.0(7)
C6 C3 C4 C5 176.9(4)
C1 N1 C5 C4 2.1(7)
C3 C4 C5 N1 0.5(8)
C2 C3 C6 C7 176.3(5)
C4 C3 C6 C7 -3.6(8)
C3 C6 C7 C8 -174.3(4)
C6 C7 C8 C13 179.5(5)
C6 C7 C8 C9 0.2(8)
C13 C8 C9 C10 -0.6(7)
C7 C8 C9 C10 178.6(4)
C8 C9 C10 C11 0.7(8)
C9 C10 C11 C12 -0.1(9)
C10 C11 C12 C13 -0.6(9)
C9 C8 C13 C12 -0.1(7)
C7 C8 C13 C12 -179.3(4)
C11 C12 C13 C8 0.6(8)
C18 N2 C14 C15 0.4(7)
N2 C14 C15 C16 -1.5(7)
C14 C15 C16 C17 1.7(6)
C14 C15 C16 C19 -178.2(4)
C15 C16 C17 C18 -0.9(6)
C19 C16 C17 C18 179.0(4)
C14 N2 C18 C17 0.5(7)
C16 C17 C18 N2 -0.2(7)
C17 C16 C19 C20 -5.1(7)
C15 C16 C19 C20 174.8(4)
C16 C19 C20 C21 -177.4(4)
C19 C20 C21 C22 10.2(7)
C19 C20 C21 C26 -172.3(5)
C26 C21 C22 C23 -0.4(7)
C20 C21 C22 C23 177.1(4)
C21 C22 C23 C24 0.1(7)
C22 C23 C24 C25 0.9(8)
C23 C24 C25 C26 -1.4(8)
C24 C25 C26 C21 1.0(7)
C22 C21 C26 C25 -0.1(7)
C20 C21 C26 C25 -177.7(4)
